data_7223823
loop_
_publ_author_name
'Cascales, C.'
'Campa, J.A.'
'Gutierrez Puebla, E.'
'Monge, M.A.'
'Ruiz-Valero, C.'
'Rasines, I.'

_publ_section_title
;
 New rare-earth (Y, Yb) bismuth(III) germanates. An initial study of a
 promising series
;
_journal_name_full 'Journal of Materials Chemistry'
_journal_page_first 3626
_journal_page_last 3630
_journal_volume 12
_journal_year 2002
_chemical_formula_sum 'Bi1.12 Ge O5 Y0.88'
_chemical_name_systematic 'Bi (Bi0.12 Y0.88) (Ge O5)'
_space_group_IT_number 61
_symmetry_space_group_name_Hall '-P 2ac 2ab'
_symmetry_space_group_name_H-M 'P b c a'
_cell_angle_alpha 90
_cell_angle_beta 90
_cell_angle_gamma 90
_cell_formula_units_Z 8
_cell_length_a 5.341
_cell_length_b 15.232
_cell_length_c 11.084
_cell_volume 901.729
_citation_journal_id_ASTM JMACEP
_cod_data_source_file Cascales_JMACEP_2002_491.cif
_cod_data_source_block Bi1.12Ge1O5Y0.88
_cod_original_formula_sum 'Bi1.12 Ge1 O5 Y0.88'
_cod_database_code 7223823

loop_
_symmetry_equiv_pos_as_xyz
x,y,z
-x+1/2,-y,z+1/2
x+1/2,-y+1/2,-z
-x,y+1/2,-z+1/2
-x,-y,-z
x-1/2,y,-z-1/2
-x-1/2,y-1/2,z
x,-y-1/2,z-1/2

loop_
_atom_site_label
_atom_site_type_symbol
_atom_site_fract_x
_atom_site_fract_y
_atom_site_fract_z
_atom_site_occupancy
_atom_site_U_iso_or_equiv
O3 O-2 0.3186 0.1266 0.4739 1 0.0
Bi1 Bi+3 0.9548 0.23826 0.14801 1 0.0
O1 O-2 0.0626 0.3014 0.3286 1 0.0
O4 O-2 0.2492 0.1529 0.2364 1 0.0
Ge1 Ge+4 0.0074 0.4023 0.404 1 0.0
O5 O-2 0.363 0.4794 0.1886 1 0.0
Bi2 Bi+3 0.0055 0.0525 0.3595 0.12 0.0
O2 O-2 0.3055 0.436 0.4573 1 0.0
Y1 Y+3 0.0055 0.0525 0.3595 0.88 0.0
